data_4324223
loop_
_publ_author_name
'Xiao-Yan Tang'
'Ai-Xia Zheng'
'Hai Shang'
'Rong-Xin Yuan'
'Hong-Xi Li'
'Zhi-Gang Ren'
'Jian-Ping Lang'

_publ_contact_author_address
;         
School of Chemistry and Chemical Engineering, 
Suzhou University, Suzhou 215123, Jiangsu, 
P. R. China
;
_publ_contact_author_email jplang@suda.edu.cn
_publ_contact_author_fax 86-512-65880089
_publ_contact_author_name 'Jian-Ping Lang'
_publ_contact_author_phone 86-512-65882865
_publ_section_title
;
 Binding of a Coordinatively Unsaturated Mercury(II) Thiolate Compound by
 Carboxylate Anions
;
_journal_name_full 'Inorganic Chemistry'
_journal_page_first 503
_journal_page_last 516
_journal_paper_doi 10.1021/ic101587h
_journal_volume 50
_journal_year 2011
_chemical_formula_moiety 'C15 H21 Hg N O4 S'
_chemical_formula_sum 'C15 H21 Hg N O4 S'
_chemical_formula_weight 511.99
_chemical_name_systematic
; 
 ? 
;
_space_group_IT_number 61
_symmetry_cell_setting orthorhombic
_symmetry_space_group_name_Hall '-P 2ac 2ab'
_symmetry_space_group_name_H-M 'P b c a'
_atom_sites_solution_hydrogens geom
_atom_sites_solution_primary direct
_atom_sites_solution_secondary difmap
_cell_angle_alpha 90.00
_cell_angle_beta 90.00
_cell_angle_gamma 90.00
_cell_formula_units_Z 8
_cell_length_a 17.336(2)
_cell_length_b 10.1793(12)
_cell_length_c 18.672(2)
_cell_measurement_reflns_used 10658
_cell_measurement_temperature 193(2)
_cell_measurement_theta_max 25.3491
_cell_measurement_theta_min 3.0863
_cell_volume 3295.0(6)
_computing_cell_refinement 'CrystalClear, Ver. 1.30 (Rigaku/MSC, 2001)'
_computing_data_collection 'CrystalClear, Ver. 1.30 (Rigaku/MSC, 2001)'
_computing_data_reduction 'CrystalStructure, Ver. 3.60 (Rigaku/MSC, 2004)'
_computing_molecular_graphics 'SHELXL-97 (Sheldrick, 1997)'
_computing_publication_material 'SHELXL-97 (Sheldrick, 1997)'
_computing_structure_refinement 'SHELXL-97 (Sheldrick, 1997)'
_computing_structure_solution 'SHELXS-97 (Sheldrick, 1990)'
_diffrn_ambient_temperature 193(2)
_diffrn_measured_fraction_theta_full 0.999
_diffrn_measured_fraction_theta_max 0.999
_diffrn_measurement_device_type 'Rigaku Mercury'
_diffrn_measurement_method \w
_diffrn_radiation_monochromator graphite
_diffrn_radiation_source 'fine-focus sealed tube'
_diffrn_radiation_type MoK\a
_diffrn_radiation_wavelength 0.71070
_diffrn_reflns_av_R_equivalents 0.0483
_diffrn_reflns_av_sigmaI/netI 0.0245
_diffrn_reflns_limit_h_max 20
_diffrn_reflns_limit_h_min -18
_diffrn_reflns_limit_k_max 11
_diffrn_reflns_limit_k_min -12
_diffrn_reflns_limit_l_max 22
_diffrn_reflns_limit_l_min -22
_diffrn_reflns_number 30054
_diffrn_reflns_theta_full 25.34
_diffrn_reflns_theta_max 25.34
_diffrn_reflns_theta_min 3.09
_diffrn_standards_decay_% 0
_diffrn_standards_interval_count 0
_diffrn_standards_interval_time 0
_diffrn_standards_number 0
_exptl_absorpt_coefficient_mu 9.485
_exptl_absorpt_correction_T_max 0.1406
_exptl_absorpt_correction_T_min 0.0412
_exptl_absorpt_correction_type multi-scan
_exptl_absorpt_process_details 'Jacobson, R. (1998) Private communication to Rigaku Corp.'
_exptl_crystal_colour colorless
_exptl_crystal_density_diffrn 2.064
_exptl_crystal_description block
_exptl_crystal_F_000 1968
_exptl_crystal_size_max 0.40
_exptl_crystal_size_mid 0.31
_exptl_crystal_size_min 0.21
_refine_diff_density_max 1.095
_refine_diff_density_min -1.198
_refine_diff_density_rms 0.120
_refine_ls_extinction_method none
_refine_ls_goodness_of_fit_ref 1.120
_refine_ls_hydrogen_treatment constr
_refine_ls_matrix_type full
_refine_ls_number_parameters 203
_refine_ls_number_reflns 3016
_refine_ls_number_restraints 0
_refine_ls_restrained_S_all 1.120
_refine_ls_R_factor_all 0.0425
_refine_ls_R_factor_gt 0.0387
_refine_ls_shift/su_max 0.001
_refine_ls_shift/su_mean 0.000
_refine_ls_structure_factor_coef Fsqd
_refine_ls_weighting_details 'calc w=1/[\s^2^(Fo^2^)+(0.0077P)^2^+34.0194P] where P=(Fo^2^+2Fc^2^)/3'
_refine_ls_weighting_scheme calc
_refine_ls_wR_factor_gt 0.0664
_refine_ls_wR_factor_ref 0.0677
_reflns_number_gt 2862
_reflns_number_total 3016
_reflns_threshold_expression >2sigma(I)
_cod_data_source_file ic101587h_si_002_9.cif
_cod_data_source_block 9
_cod_database_code 4324223

loop_
_symmetry_equiv_pos_as_xyz
'x, y, z'
'-x+1/2, y+1/2, z'
'x, -y+1/2, z+1/2'
'-x+1/2, -y, z+1/2'
'-x, -y, -z'
'x-1/2, -y-1/2, -z'
'-x, y-1/2, -z-1/2'
'x-1/2, y, -z-1/2'

loop_
_atom_site_label
_atom_site_type_symbol
_atom_site_fract_x
_atom_site_fract_y
_atom_site_fract_z
_atom_site_U_iso_or_equiv
_atom_site_adp_type
_atom_site_occupancy
_atom_site_symmetry_multiplicity
_atom_site_calc_flag
_atom_site_refinement_flags
Hg1 Hg 0.080357(14) 0.90690(3) 0.464509(13) 0.02640(9) Uani 1 1 d .
S1 S -0.05556(9) 0.87599(16) 0.44183(8) 0.0203(3) Uani 1 1 d .
O1 O 0.1278(3) 1.0383(4) 0.3689(2) 0.0265(10) Uani 1 1 d .
O2 O 0.1294(3) 0.8283(4) 0.3375(2) 0.0295(11) Uani 1 1 d .
O3 O 0.1901(3) 0.6578(5) 0.0098(3) 0.0305(11) Uani 1 1 d .
O4 O 0.1081(3) 0.8051(5) 0.0531(3) 0.0338(12) Uani 1 1 d .
N1 N -0.1016(3) 0.9615(5) 0.1233(3) 0.0233(12) Uani 1 1 d .
C1 C -0.0652(3) 0.9062(6) 0.3484(3) 0.0190(13) Uani 1 1 d .
C2 C -0.0717(4) 0.8002(6) 0.3027(3) 0.0245(15) Uani 1 1 d .
H2 H -0.0691 0.7141 0.3221 0.029 Uiso 1 1 calc R
C3 C -0.0818(4) 0.8150(6) 0.2298(3) 0.0274(15) Uani 1 1 d .
H3 H -0.0849 0.7404 0.1993 0.033 Uiso 1 1 calc R
C4 C -0.0874(4) 0.9408(6) 0.2019(3) 0.0205(13) Uani 1 1 d .
C5 C -0.0826(4) 1.0496(6) 0.2460(3) 0.0243(14) Uani 1 1 d .
H5 H -0.0875 1.1354 0.2266 0.029 Uiso 1 1 calc R
C6 C -0.0705(4) 1.0326(6) 0.3191(3) 0.0233(14) Uani 1 1 d .
H6 H -0.0659 1.1072 0.3494 0.028 Uiso 1 1 calc R
C7 C -0.1797(4) 1.0201(8) 0.1127(4) 0.0370(18) Uani 1 1 d .
H7A H -0.1879 1.0374 0.0616 0.056 Uiso 1 1 calc R
H7B H -0.1833 1.1027 0.1394 0.056 Uiso 1 1 calc R
H7C H -0.2191 0.9588 0.1300 0.056 Uiso 1 1 calc R
C8 C -0.0419(4) 1.0552(7) 0.0937(4) 0.0307(16) Uani 1 1 d .
H8A H 0.0097 1.0171 0.0995 0.046 Uiso 1 1 calc R
H8B H -0.0446 1.1388 0.1197 0.046 Uiso 1 1 calc R
H8C H -0.0519 1.0706 0.0427 0.046 Uiso 1 1 calc R
C9 C -0.0958(5) 0.8378(7) 0.0812(4) 0.042(2) Uani 1 1 d .
H9A H -0.1359 0.7764 0.0969 0.062 Uiso 1 1 calc R
H9B H -0.0449 0.7982 0.0887 0.062 Uiso 1 1 calc R
H9C H -0.1027 0.8573 0.0302 0.062 Uiso 1 1 calc R
C10 C 0.1386(4) 0.9471(6) 0.3235(4) 0.0240(15) Uani 1 1 d .
C11 C 0.1634(5) 0.9892(6) 0.2496(4) 0.0311(16) Uani 1 1 d .
H11A H 0.1185 1.0300 0.2254 0.037 Uiso 1 1 calc R
H11B H 0.2034 1.0580 0.2547 0.037 Uiso 1 1 calc R
C12 C 0.1947(4) 0.8836(7) 0.2014(3) 0.0276(15) Uani 1 1 d .
H12A H 0.1540 0.8173 0.1924 0.033 Uiso 1 1 calc R
H12B H 0.2383 0.8390 0.2255 0.033 Uiso 1 1 calc R
C13 C 0.2222(4) 0.9401(7) 0.1299(3) 0.0291(16) Uani 1 1 d .
H13A H 0.1810 0.9959 0.1094 0.035 Uiso 1 1 calc R
H13B H 0.2679 0.9963 0.1383 0.035 Uiso 1 1 calc R
C14 C 0.2431(4) 0.8328(6) 0.0761(3) 0.0230(14) Uani 1 1 d .
H14A H 0.2727 0.8728 0.0363 0.028 Uiso 1 1 calc R
H14B H 0.2772 0.7681 0.0999 0.028 Uiso 1 1 calc R
C15 C 0.1741(4) 0.7611(7) 0.0452(3) 0.0235(14) Uani 1 1 d .

loop_
_atom_site_aniso_label
_atom_site_aniso_U_11
_atom_site_aniso_U_22
_atom_site_aniso_U_33
_atom_site_aniso_U_23
_atom_site_aniso_U_13
_atom_site_aniso_U_12
Hg1 0.02306(14) 0.03415(16) 0.02198(14) 0.00583(12) 0.00111(11) 0.00691(12)
S1 0.0216(8) 0.0242(8) 0.0151(7) -0.0022(6) -0.0017(6) -0.0025(6)
O1 0.038(3) 0.018(2) 0.023(2) -0.001(2) 0.004(2) 0.001(2)
O2 0.044(3) 0.019(2) 0.025(2) -0.002(2) 0.008(2) -0.001(2)
O3 0.027(3) 0.032(3) 0.033(3) -0.007(2) -0.002(2) -0.004(2)
O4 0.021(2) 0.047(3) 0.034(3) -0.004(2) -0.004(2) 0.000(2)
N1 0.035(3) 0.017(3) 0.018(3) 0.000(2) -0.002(2) 0.000(2)
C1 0.017(3) 0.022(3) 0.018(3) -0.002(3) -0.001(2) -0.002(3)
C2 0.038(4) 0.013(3) 0.022(3) 0.003(3) -0.010(3) -0.001(3)
C3 0.042(4) 0.021(3) 0.020(3) -0.005(3) -0.005(3) 0.004(3)
C4 0.019(3) 0.027(3) 0.016(3) 0.001(3) 0.001(3) -0.003(3)
C5 0.033(4) 0.016(3) 0.024(3) -0.003(3) -0.001(3) 0.006(3)
C6 0.030(4) 0.019(3) 0.021(3) -0.004(3) 0.002(3) -0.004(3)
C7 0.032(4) 0.052(5) 0.027(4) 0.004(4) -0.011(3) 0.004(4)
C8 0.038(4) 0.033(4) 0.022(4) 0.005(3) 0.007(3) -0.007(3)
C9 0.076(6) 0.030(4) 0.019(4) -0.007(3) -0.005(4) 0.004(4)
C10 0.025(3) 0.023(4) 0.024(3) 0.005(3) 0.000(3) 0.004(3)
C11 0.045(4) 0.023(3) 0.025(4) 0.001(3) 0.002(3) 0.006(3)
C12 0.035(4) 0.025(4) 0.023(3) 0.003(3) -0.002(3) 0.003(3)
C13 0.033(4) 0.029(4) 0.025(4) 0.001(3) -0.001(3) -0.007(3)
C14 0.022(3) 0.027(3) 0.020(3) 0.001(3) 0.001(3) -0.006(3)
C15 0.026(4) 0.029(4) 0.015(3) 0.011(3) 0.001(3) -0.006(3)

loop_
_atom_type_symbol
_atom_type_description
_atom_type_scat_dispersion_real
_atom_type_scat_dispersion_imag
_atom_type_scat_source
C C 0.0033 0.0016 'International Tables Vol C Tables 4.2.6.8 and 6.1.1.4'
H H 0.0000 0.0000 'International Tables Vol C Tables 4.2.6.8 and 6.1.1.4'
N N 0.0061 0.0033 'International Tables Vol C Tables 4.2.6.8 and 6.1.1.4'
O O 0.0106 0.0060 'International Tables Vol C Tables 4.2.6.8 and 6.1.1.4'
S S 0.1246 0.1234 'International Tables Vol C Tables 4.2.6.8 and 6.1.1.4'
Hg Hg -2.3894 9.2266 'International Tables Vol C Tables 4.2.6.8 and 6.1.1.4'

loop_
_geom_angle_atom_site_label_1
_geom_angle_atom_site_label_2
_geom_angle_atom_site_label_3
_geom_angle
_geom_angle_site_symmetry_1
_geom_angle_site_symmetry_3
O3 Hg1 O1 99.14(17) 3_565 .
O3 Hg1 S1 151.49(13) 3_565 .
O1 Hg1 S1 106.24(12) . .
O3 Hg1 O2 88.63(17) 3_565 .
O1 Hg1 O2 52.07(15) . .
S1 Hg1 O2 96.73(11) . .
O3 Hg1 S1 97.32(13) 3_565 5_576
O1 Hg1 S1 94.40(11) . 5_576
S1 Hg1 S1 93.53(5) . 5_576
O2 Hg1 S1 146.46(10) . 5_576
C1 S1 Hg1 104.0(2) . .
C1 S1 Hg1 117.0(2) . 5_576
Hg1 S1 Hg1 86.47(5) . 5_576
C10 O1 Hg1 98.1(4) . .
C10 O2 Hg1 86.3(4) . .
C15 O3 Hg1 105.0(4) . 3_564
C9 N1 C7 109.2(6) . .
C9 N1 C4 112.7(5) . .
C7 N1 C4 109.6(5) . .
C9 N1 C8 107.1(5) . .
C7 N1 C8 108.6(5) . .
C4 N1 C8 109.5(5) . .
C2 C1 C6 118.1(6) . .
C2 C1 S1 118.6(5) . .
C6 C1 S1 123.2(5) . .
C1 C2 C3 122.3(6) . .
C1 C2 H2 118.8 . .
C3 C2 H2 118.8 . .
C2 C3 C4 118.7(6) . .
C2 C3 H3 120.7 . .
C4 C3 H3 120.7 . .
C5 C4 C3 120.8(6) . .
C5 C4 N1 118.7(5) . .
C3 C4 N1 120.5(5) . .
C4 C5 C6 119.6(6) . .
C4 C5 H5 120.2 . .
C6 C5 H5 120.2 . .
C5 C6 C1 120.5(6) . .
C5 C6 H6 119.8 . .
C1 C6 H6 119.8 . .
N1 C7 H7A 109.5 . .
N1 C7 H7B 109.5 . .
H7A C7 H7B 109.5 . .
N1 C7 H7C 109.5 . .
H7A C7 H7C 109.5 . .
H7B C7 H7C 109.5 . .
N1 C8 H8A 109.5 . .
N1 C8 H8B 109.5 . .
H8A C8 H8B 109.5 . .
N1 C8 H8C 109.5 . .
H8A C8 H8C 109.5 . .
H8B C8 H8C 109.5 . .
N1 C9 H9A 109.5 . .
N1 C9 H9B 109.5 . .
H9A C9 H9B 109.5 . .
N1 C9 H9C 109.5 . .
H9A C9 H9C 109.5 . .
H9B C9 H9C 109.5 . .
O2 C10 O1 123.4(6) . .
O2 C10 C11 120.2(6) . .
O1 C10 C11 116.4(6) . .
C12 C11 C10 116.6(6) . .
C12 C11 H11A 108.1 . .
C10 C11 H11A 108.1 . .
C12 C11 H11B 108.1 . .
C10 C11 H11B 108.1 . .
H11A C11 H11B 107.3 . .
C11 C12 C13 111.5(6) . .
C11 C12 H12A 109.3 . .
C13 C12 H12A 109.3 . .
C11 C12 H12B 109.3 . .
C13 C12 H12B 109.3 . .
H12A C12 H12B 108.0 . .
C14 C13 C12 112.3(6) . .
C14 C13 H13A 109.2 . .
C12 C13 H13A 109.2 . .
C14 C13 H13B 109.2 . .
C12 C13 H13B 109.2 . .
H13A C13 H13B 107.9 . .
C15 C14 C13 114.0(6) . .
C15 C14 H14A 108.8 . .
C13 C14 H14A 108.8 . .
C15 C14 H14B 108.8 . .
C13 C14 H14B 108.8 . .
H14A C14 H14B 107.6 . .
O4 C15 O3 124.3(6) . .
O4 C15 C14 120.7(6) . .
O3 C15 C14 115.0(6) . .

loop_
_geom_bond_atom_site_label_1
_geom_bond_atom_site_label_2
_geom_bond_distance
_geom_bond_site_symmetry_2
Hg1 O3 2.185(5) 3_565
Hg1 O1 2.377(4) .
Hg1 S1 2.4146(16) .
Hg1 O2 2.644(4) .
Hg1 S1 2.8509(16) 5_576
S1 C1 1.779(6) .
S1 Hg1 2.8509(16) 5_576
O1 C10 1.271(8) .
O2 C10 1.247(8) .
O3 C15 1.272(8) .
O3 Hg1 2.185(4) 3_564
O4 C15 1.237(8) .
N1 C9 1.488(8) .
N1 C7 1.493(9) .
N1 C4 1.502(8) .
N1 C8 1.513(8) .
C1 C2 1.379(9) .
C1 C6 1.401(9) .
C2 C3 1.382(9) .
C2 H2 0.9500 .
C3 C4 1.386(9) .
C3 H3 0.9500 .
C4 C5 1.383(9) .
C5 C6 1.391(9) .
C5 H5 0.9500 .
C6 H6 0.9500 .
C7 H7A 0.9800 .
C7 H7B 0.9800 .
C7 H7C 0.9800 .
C8 H8A 0.9800 .
C8 H8B 0.9800 .
C8 H8C 0.9800 .
C9 H9A 0.9800 .
C9 H9B 0.9800 .
C9 H9C 0.9800 .
C10 C11 1.509(9) .
C11 C12 1.504(9) .
C11 H11A 0.9900 .
C11 H11B 0.9900 .
C12 C13 1.529(9) .
C12 H12A 0.9900 .
C12 H12B 0.9900 .
C13 C14 1.528(9) .
C13 H13A 0.9900 .
C13 H13B 0.9900 .
C14 C15 1.516(9) .
C14 H14A 0.9900 .
C14 H14B 0.9900 .

loop_
_geom_hbond_atom_site_label_D
_geom_hbond_atom_site_label_H
_geom_hbond_atom_site_label_A
_geom_hbond_distance_DH
_geom_hbond_distance_HA
_geom_hbond_distance_DA
_geom_hbond_angle_DHA
_geom_hbond_site_symmetry_A
C3 H3 O1 0.95 2.53 3.459(8) 165.3 7_556
C9 H9A O1 0.98 2.51 3.236(9) 130.7 7_556
C5 H5 O2 0.95 2.41 3.338(8) 164.9 7_566
C7 H7B O2 0.98 2.52 3.386(9) 147.8 7_566
C8 H8B O2 0.98 2.55 3.418(9) 147.0 7_566
C8 H8C O4 0.98 2.40 3.294(8) 151.8 5_575
